data_7047005
loop_
_publ_author_name
'Lorenz, Roxana'
'Kaifer, Elisabeth'
'Wadepohl, Hubert'
'Himmel, Hans-J\"org'

_publ_section_title
;
 Di- and tetranuclear transition metal complexes of a
 tetrakisguanidino-substituted phenazine dye by stepwise coordination.
;
_journal_issue 32
_journal_name_full 'Dalton transactions (Cambridge, England : 2003)'
_journal_page_first 11016
_journal_page_last 11029
_journal_paper_doi 10.1039/c8dt02176g
_journal_volume 47
_journal_year 2018
_chemical_formula_sum 'C24 H33 Cl2 N9 Ni'
_chemical_formula_weight 577.20
_space_group_crystal_system monoclinic
_space_group_IT_number 4
_space_group_name_Hall 'P 2yb'
_space_group_name_H-M_alt 'P 1 21 1'
_symmetry_space_group_name_Hall 'P 2yb'
_symmetry_space_group_name_H-M 'P 1 21 1'
_atom_sites_solution_hydrogens geom
_audit_creation_method SHELXL-2017/1
_audit_update_record
;
2018-06-27 deposited with the CCDC.
2018-07-11 downloaded from the CCDC.
;
_cell_angle_alpha 90
_cell_angle_beta 90.46(3)
_cell_angle_gamma 90
_cell_formula_units_Z 8
_cell_length_a 10.592(2)
_cell_length_b 22.989(5)
_cell_length_c 22.638(5)
_cell_measurement_reflns_used 1862
_cell_measurement_temperature 100
_cell_measurement_theta_max 26
_cell_measurement_theta_min 1
_cell_volume 5512(2)
_computing_cell_refinement 'DENZO/SCALEPACK (Bruker AXS, 1997-2009)'
_computing_data_collection 'COLLECT (Bruker AXS, 1997-2009)'
_computing_data_reduction 'DENZO/SCALEPACK (Bruker AXS, 1997-2009)'
_computing_molecular_graphics 'XPMA (Zsolnai, Huttner, 1994)'
_computing_publication_material 'SHELXL-2017/1 (Sheldrick, 2017)'
_computing_structure_refinement 'SHELXL-2017/1 (Sheldrick, 2017)'
_computing_structure_solution 'SHELXS-2016 (Sheldrick 2016)'
_diffrn_ambient_temperature 100
_diffrn_measured_fraction_theta_full 0.993
_diffrn_measured_fraction_theta_max 0.991
_diffrn_measurement_device_type 'NONIUS KAPPA CCD'
_diffrn_measurement_method 'O-Scan    '
_diffrn_radiation_source 'fine-focus sealed tube'
_diffrn_radiation_type MoK\a
_diffrn_radiation_wavelength 0.71073
_diffrn_reflns_av_R_equivalents 0.0610
_diffrn_reflns_av_unetI/netI 0.0759
_diffrn_reflns_Laue_measured_fraction_full 0.993
_diffrn_reflns_Laue_measured_fraction_max 0.991
_diffrn_reflns_number 24293
_diffrn_reflns_point_group_measured_fraction_full 0.992
_diffrn_reflns_point_group_measured_fraction_max 0.991
_diffrn_reflns_theta_full 25.242
_diffrn_reflns_theta_max 27.499
_diffrn_reflns_theta_min 1.772
_exptl_absorpt_coefficient_mu 0.929
_exptl_absorpt_correction_type none
_exptl_crystal_colour orange
_exptl_crystal_density_diffrn 1.391
_exptl_crystal_description 'box shaped'
_exptl_crystal_F_000 2416
_exptl_crystal_size_max 0.500
_exptl_crystal_size_mid 0.400
_exptl_crystal_size_min 0.350
_refine_diff_density_max 1.103
_refine_diff_density_min -0.684
_refine_diff_density_rms 0.092
_refine_ls_abs_structure_details
;
 Refined as an inversion twin.
;
_refine_ls_abs_structure_Flack 0.148(18)
_refine_ls_extinction_method none
_refine_ls_goodness_of_fit_ref 1.071
_refine_ls_hydrogen_treatment constr
_refine_ls_matrix_type full
_refine_ls_number_parameters 1334
_refine_ls_number_reflns 24293
_refine_ls_number_restraints 1
_refine_ls_restrained_S_all 1.071
_refine_ls_R_factor_all 0.0978
_refine_ls_R_factor_gt 0.0597
_refine_ls_shift/su_max 0.000
_refine_ls_shift/su_mean 0.000
_refine_ls_structure_factor_coef Fsqd
_refine_ls_weighting_details 'w=1/[\s^2^(Fo^2^)+(0.0733P)^2^+5.7719P] where P=(Fo^2^+2Fc^2^)/3'
_refine_ls_weighting_scheme calc
_refine_ls_wR_factor_gt 0.1392
_refine_ls_wR_factor_ref 0.1597
_reflns_Friedel_coverage 0.951
_reflns_Friedel_fraction_full 0.992
_reflns_Friedel_fraction_max 0.991
_reflns_limit_h_max 14
_reflns_limit_h_min -14
_reflns_limit_k_max 31
_reflns_limit_k_min -30
_reflns_limit_l_max 30
_reflns_limit_l_min -30
_reflns_number_gt 17623
_reflns_number_total 24293
_reflns_threshold_expression 'I > 2\s(I)'
_cod_data_source_file c8dt02176g2.cif
_cod_data_source_block rl49b
_cod_depositor_comments 'Adding full bibliography for 7047000--7047008.cif.'
_cod_original_cell_volume 5512.2(19)
_cod_database_code 7047005
_shelx_shelxl_version_number 2017/1
_shelx_space_group_comment
;
The symmetry employed for this shelxl refinement is uniquely defined
by the following loop, which should always be used as a source of
symmetry information in preference to the above space-group names.
They are only intended as comments.
;
_shelx_estimated_absorpt_t_min 0.654
_shelx_estimated_absorpt_t_max 0.737

loop_
_space_group_symop_operation_xyz
'x, y, z'
'-x, y+1/2, -z'

loop_
_atom_site_label
_atom_site_type_symbol
_atom_site_fract_x
_atom_site_fract_y
_atom_site_fract_z
_atom_site_U_iso_or_equiv
_atom_site_adp_type
_atom_site_occupancy
_atom_site_site_symmetry_order
_atom_site_calc_flag
_atom_site_refinement_flags_posn
_atom_site_refinement_flags_adp
Ni1 Ni 0.75182(9) 0.56781(5) 0.40992(4) 0.0270(2) Uani 1 1 d . .
Ni2 Ni 0.26422(8) 0.55817(5) 0.11658(4) 0.0258(2) Uani 1 1 d . .
Ni3 Ni 0.73372(9) 0.80859(5) 1.15839(4) 0.0258(2) Uani 1 1 d . .
Ni4 Ni 0.24795(9) 0.79615(5) 0.86455(4) 0.0292(3) Uani 1 1 d . .
Cl1 Cl 0.6999(2) 0.63118(12) 0.33912(11) 0.0471(6) Uani 1 1 d . .
Cl2 Cl 0.94248(19) 0.52874(12) 0.39785(10) 0.0373(5) Uani 1 1 d . .
Cl3 Cl 0.4363(2) 0.50213(11) 0.11865(9) 0.0366(5) Uani 1 1 d . .
Cl4 Cl 0.23875(19) 0.60847(10) 0.20038(8) 0.0308(4) Uani 1 1 d . .
Cl5 Cl 0.5617(2) 0.86445(12) 1.15565(10) 0.0385(6) Uani 1 1 d . .
Cl6 Cl 0.7513(2) 0.75849(9) 1.07338(9) 0.0327(5) Uani 1 1 d . .
Cl7 Cl 0.0507(2) 0.83081(13) 0.87015(10) 0.0452(6) Uani 1 1 d . .
Cl8 Cl 0.2918(2) 0.73649(12) 0.93930(11) 0.0498(6) Uani 1 1 d . .
N1 N 0.7458(6) 0.5844(3) 0.4962(3) 0.0232(14) Uani 1 1 d . .
N2 N 0.9075(7) 0.6509(3) 0.5069(3) 0.0337(17) Uani 1 1 d . .
N3 N 0.9141(6) 0.5662(3) 0.5631(3) 0.0279(15) Uani 1 1 d . .
N4 N 0.5857(6) 0.5313(3) 0.4259(3) 0.0238(14) Uani 1 1 d . .
N5 N 0.5272(6) 0.5009(3) 0.3327(3) 0.0247(14) Uani 1 1 d . .
N6 N 0.3902(6) 0.5603(3) 0.3853(3) 0.0272(15) Uani 1 1 d . .
N7 N 0.3107(6) 0.4912(3) 0.5911(3) 0.0258(15) Uani 1 1 d . .
N8 N 0.4935(6) 0.5423(3) 0.6677(3) 0.0277(16) Uani 1 1 d . .
N31 N 0.2588(6) 0.5811(3) 0.0315(3) 0.0235(14) Uani 1 1 d . .
N32 N 0.4080(6) 0.5665(3) -0.0450(3) 0.0264(15) Uani 1 1 d . .
N33 N 0.4400(6) 0.6355(3) 0.0275(3) 0.0278(15) Uani 1 1 d . .
N34 N 0.0918(6) 0.5295(3) 0.0988(3) 0.0264(15) Uani 1 1 d . .
N35 N 0.0284(6) 0.4939(3) 0.1893(3) 0.0245(14) Uani 1 1 d . .
N36 N -0.1022(6) 0.5583(3) 0.1394(3) 0.0287(15) Uani 1 1 d . .
N37 N -0.1820(6) 0.4915(3) -0.0687(3) 0.0260(15) Uani 1 1 d . .
N38 N -0.0063(6) 0.5512(3) -0.1420(3) 0.0253(15) Uani 1 1 d . .
N61 N 0.9071(5) 0.8357(3) 1.1762(3) 0.0236(14) Uani 1 1 d . .
N62 N 0.9735(5) 0.8674(3) 1.0841(3) 0.0226(14) Uani 1 1 d . .
N63 N 1.1032(5) 0.8055(3) 1.1379(3) 0.0235(14) Uani 1 1 d . .
N64 N 0.7402(5) 0.7873(3) 1.2435(3) 0.0235(15) Uani 1 1 d . .
N65 N 0.5847(6) 0.8014(3) 1.3179(3) 0.0256(15) Uani 1 1 d . .
N66 N 0.5610(6) 0.7303(3) 1.2466(3) 0.0252(15) Uani 1 1 d . .
N67 N 1.0034(6) 0.8174(3) 1.4174(3) 0.0263(15) Uani 1 1 d . .
N68 N 1.1821(6) 0.8735(3) 1.3440(3) 0.0273(15) Uani 1 1 d . .
N91 N 0.2643(6) 0.7780(3) 0.7797(3) 0.0253(15) Uani 1 1 d . .
N92 N 0.1093(7) 0.7092(3) 0.7659(3) 0.0341(17) Uani 1 1 d . .
N93 N 0.1037(6) 0.7922(3) 0.7078(3) 0.0289(16) Uani 1 1 d . .
N94 N 0.4097(6) 0.8382(3) 0.8509(3) 0.0270(15) Uani 1 1 d . .
N95 N 0.4477(6) 0.8732(3) 0.9443(3) 0.0283(15) Uani 1 1 d . .
N96 N 0.6077(6) 0.8236(4) 0.8968(3) 0.0344(17) Uani 1 1 d . .
N97 N 0.6944(6) 0.8842(3) 0.6897(3) 0.0267(15) Uani 1 1 d . .
N98 N 0.5301(6) 0.8219(3) 0.6119(3) 0.0276(15) Uani 1 1 d . .
C1 C 0.6467(6) 0.5590(4) 0.5253(3) 0.0219(16) Uani 1 1 d . .
C2 C 0.5523(7) 0.5319(4) 0.4856(3) 0.0228(16) Uani 1 1 d . .
C3 C 0.4442(7) 0.5087(4) 0.5087(3) 0.0230(16) Uani 1 1 d . .
H3 H 0.386332 0.490855 0.483516 0.028 Uiso 1 1 calc R U
C4 C 0.4177(7) 0.5112(4) 0.5706(3) 0.0205(17) Uani 1 1 d . .
C5 C 0.2900(7) 0.4951(4) 0.6504(3) 0.0252(17) Uani 1 1 d . .
C6 C 0.1789(7) 0.4729(4) 0.6758(4) 0.0276(18) Uani 1 1 d . .
H6 H 0.118710 0.454915 0.651877 0.033 Uiso 1 1 calc R U
C7 C 0.1587(8) 0.4777(4) 0.7347(4) 0.0317(19) Uani 1 1 d . .
H7 H 0.084336 0.463433 0.750748 0.038 Uiso 1 1 calc R U
C8 C 0.2510(8) 0.5045(4) 0.7722(4) 0.032(2) Uani 1 1 d . .
H8 H 0.235513 0.508191 0.812400 0.039 Uiso 1 1 calc R U
C9 C 0.3601(8) 0.5244(4) 0.7497(3) 0.0316(19) Uani 1 1 d . .
H9 H 0.420508 0.540446 0.774904 0.038 Uiso 1 1 calc R U
C10 C 0.3844(7) 0.5212(4) 0.6885(3) 0.0277(18) Uani 1 1 d . .
C11 C 0.5113(7) 0.5373(4) 0.6089(3) 0.0239(17) Uani 1 1 d . .
C12 C 0.6239(7) 0.5607(4) 0.5845(3) 0.0258(16) Uani 1 1 d . .
H12 H 0.683425 0.577511 0.609605 0.031 Uiso 1 1 calc R U
C13 C 0.8534(7) 0.6001(4) 0.5228(3) 0.0253(17) Uani 1 1 d . .
C14 C 1.0454(8) 0.6581(5) 0.5021(4) 0.042(2) Uani 1 1 d . .
H14A H 1.078032 0.674896 0.537942 0.062 Uiso 1 1 calc R U
H14B H 1.063952 0.683299 0.469484 0.062 Uiso 1 1 calc R U
H14C H 1.083969 0.620870 0.495800 0.062 Uiso 1 1 calc R U
C15 C 0.8319(9) 0.6976(4) 0.4818(4) 0.044(2) Uani 1 1 d . .
H15A H 0.827894 0.693342 0.439637 0.066 Uiso 1 1 calc R U
H15B H 0.869804 0.734371 0.491514 0.066 Uiso 1 1 calc R U
H15C H 0.748209 0.696032 0.497634 0.066 Uiso 1 1 calc R U
C16 C 0.9914(8) 0.5896(4) 0.6101(4) 0.037(2) Uani 1 1 d . .
H16A H 1.078436 0.580637 0.602872 0.056 Uiso 1 1 calc R U
H16B H 0.966477 0.572720 0.647031 0.056 Uiso 1 1 calc R U
H16C H 0.980768 0.631045 0.611833 0.056 Uiso 1 1 calc R U
C17 C 0.8972(8) 0.5036(4) 0.5632(4) 0.033(2) Uani 1 1 d . .
H17A H 0.848278 0.492484 0.596827 0.050 Uiso 1 1 calc R U
H17B H 0.978228 0.484960 0.565054 0.050 Uiso 1 1 calc R U
H17C H 0.853968 0.491989 0.527652 0.050 Uiso 1 1 calc R U
C18 C 0.5002(7) 0.5305(4) 0.3823(3) 0.0240(17) Uani 1 1 d . .
C19 C 0.4894(7) 0.5204(4) 0.2741(3) 0.0306(19) Uani 1 1 d . .
H19A H 0.430696 0.493112 0.257251 0.046 Uiso 1 1 calc R U
H19B H 0.562436 0.523083 0.249370 0.046 Uiso 1 1 calc R U
H19C H 0.450036 0.557931 0.276839 0.046 Uiso 1 1 calc R U
C20 C 0.6328(7) 0.4596(4) 0.3335(4) 0.0310(19) Uani 1 1 d . .
H20A H 0.708122 0.478784 0.320516 0.047 Uiso 1 1 calc R U
H20B H 0.613952 0.427678 0.307485 0.047 Uiso 1 1 calc R U
H20C H 0.645271 0.445211 0.372899 0.047 Uiso 1 1 calc R U
C21 C 0.2756(7) 0.5431(4) 0.3537(4) 0.035(2) Uani 1 1 d . .
H21A H 0.286171 0.504653 0.337842 0.053 Uiso 1 1 calc R U
H21B H 0.259492 0.569920 0.322033 0.053 Uiso 1 1 calc R U
H21C H 0.205628 0.543290 0.380392 0.053 Uiso 1 1 calc R U
C22 C 0.3794(8) 0.6114(4) 0.4222(4) 0.034(2) Uani 1 1 d . .
H22A H 0.334520 0.601624 0.457549 0.051 Uiso 1 1 calc R U
H22B H 0.334265 0.641201 0.401155 0.051 Uiso 1 1 calc R U
H22C H 0.462172 0.625274 0.432495 0.051 Uiso 1 1 calc R U
C31 C 0.1523(6) 0.5604(4) 0.0014(3) 0.0245(16) Uani 1 1 d . .
C32 C 0.0580(7) 0.5337(4) 0.0389(3) 0.0235(17) Uani 1 1 d . .
C33 C -0.0507(7) 0.5117(4) 0.0151(3) 0.0259(18) Uani 1 1 d . .
H33 H -0.108704 0.493559 0.039628 0.031 Uiso 1 1 calc R U
C34 C -0.0774(6) 0.5159(3) -0.0465(3) 0.0210(16) Uani 1 1 d . .
C35 C -0.1993(7) 0.4967(4) -0.1279(3) 0.0278(18) Uani 1 1 d . .
C36 C -0.3067(7) 0.4704(4) -0.1553(3) 0.0281(18) Uani 1 1 d . .
H36 H -0.364667 0.450647 -0.132015 0.034 Uiso 1 1 calc R U
C37 C -0.3263(8) 0.4734(4) -0.2147(4) 0.033(2) Uani 1 1 d . .
H37 H -0.394702 0.454450 -0.232051 0.040 Uiso 1 1 calc R U
C38 C -0.2405(8) 0.5062(4) -0.2503(3) 0.0324(19) Uani 1 1 d . .
H38 H -0.255392 0.509716 -0.290671 0.039 Uiso 1 1 calc R U
C39 C -0.1386(7) 0.5318(4) -0.2258(3) 0.0283(18) Uani 1 1 d . .
H39 H -0.084239 0.552912 -0.249754 0.034 Uiso 1 1 calc R U
C40 C -0.1119(7) 0.5274(4) -0.1643(3) 0.0244(17) Uani 1 1 d . .
C41 C 0.0135(7) 0.5451(3) -0.0842(3) 0.0224(17) Uani 1 1 d . .
C42 C 0.1257(6) 0.5675(4) -0.0579(3) 0.0237(16) Uani 1 1 d . .
H42 H 0.182766 0.587632 -0.081357 0.028 Uiso 1 1 calc R U
C43 C 0.3670(7) 0.5940(4) 0.0038(3) 0.0231(17) Uani 1 1 d . .
C44 C 0.3848(8) 0.5044(4) -0.0540(4) 0.034(2) Uani 1 1 d . .
H44A H 0.356389 0.487305 -0.017780 0.050 Uiso 1 1 calc R U
H44B H 0.461537 0.485783 -0.066102 0.050 Uiso 1 1 calc R U
H44C H 0.321355 0.499332 -0.084074 0.050 Uiso 1 1 calc R U
C45 C 0.4757(8) 0.5969(4) -0.0915(4) 0.036(2) Uani 1 1 d . .
H45A H 0.476711 0.637843 -0.083200 0.054 Uiso 1 1 calc R U
H45B H 0.434198 0.590183 -0.128717 0.054 Uiso 1 1 calc R U
H45C H 0.560795 0.582649 -0.093195 0.054 Uiso 1 1 calc R U
C46 C 0.3900(8) 0.6793(4) 0.0678(4) 0.0314(19) Uani 1 1 d . .
H46A H 0.303147 0.686845 0.058153 0.047 Uiso 1 1 calc R U
H46B H 0.437872 0.714559 0.064151 0.047 Uiso 1 1 calc R U
H46C H 0.396204 0.665256 0.107685 0.047 Uiso 1 1 calc R U
C47 C 0.5766(8) 0.6341(5) 0.0246(4) 0.040(2) Uani 1 1 d . .
H47A H 0.603555 0.596355 0.011740 0.059 Uiso 1 1 calc R U
H47B H 0.611697 0.642134 0.062954 0.059 Uiso 1 1 calc R U
H47C H 0.605093 0.662995 -0.002928 0.059 Uiso 1 1 calc R U
C48 C 0.0048(7) 0.5267(4) 0.1414(3) 0.0237(17) Uani 1 1 d . .
C49 C -0.0146(8) 0.5100(4) 0.2479(3) 0.0306(19) Uani 1 1 d . .
H49A H -0.056463 0.546984 0.246113 0.046 Uiso 1 1 calc R U
H49B H 0.056649 0.512536 0.274302 0.046 Uiso 1 1 calc R U
H49C H -0.072212 0.481043 0.262087 0.046 Uiso 1 1 calc R U
C50 C 0.1282(8) 0.4499(4) 0.1884(4) 0.033(2) Uani 1 1 d . .
H50A H 0.141914 0.437471 0.148486 0.049 Uiso 1 1 calc R U
H50B H 0.103473 0.417215 0.211974 0.049 Uiso 1 1 calc R U
H50C H 0.204828 0.466253 0.204170 0.049 Uiso 1 1 calc R U
C51 C -0.2224(8) 0.5372(4) 0.1633(4) 0.039(2) Uani 1 1 d . .
H51A H -0.214662 0.496719 0.173264 0.058 Uiso 1 1 calc R U
H51B H -0.288110 0.542021 0.134285 0.058 Uiso 1 1 calc R U
H51C H -0.243022 0.558968 0.198126 0.058 Uiso 1 1 calc R U
C52 C -0.1088(8) 0.6128(4) 0.1068(4) 0.035(2) Uani 1 1 d . .
H52A H -0.025088 0.627546 0.100937 0.052 Uiso 1 1 calc R U
H52B H -0.157127 0.640559 0.128809 0.052 Uiso 1 1 calc R U
H52C H -0.148694 0.606215 0.069145 0.052 Uiso 1 1 calc R U
C61 C 0.9405(7) 0.8331(3) 1.2361(3) 0.0224(16) Uani 1 1 d . .
C62 C 0.8458(7) 0.8078(4) 1.2743(3) 0.0229(16) Uani 1 1 d . .
C63 C 0.8694(7) 0.8030(4) 1.3337(3) 0.0256(17) Uani 1 1 d . .
H63 H 0.809801 0.785159 1.357659 0.031 Uiso 1 1 calc R U
C64 C 0.9805(7) 0.8241(4) 1.3590(3) 0.0241(17) Uani 1 1 d . .
C65 C 1.1117(7) 0.8376(4) 1.4397(3) 0.0271(18) Uani 1 1 d . .
C66 C 1.1394(7) 0.8299(4) 1.5007(3) 0.0314(19) Uani 1 1 d . .
H66 H 1.082886 0.810160 1.524694 0.038 Uiso 1 1 calc R U
C67 C 1.2488(8) 0.8514(4) 1.5239(4) 0.034(2) Uani 1 1 d . .
H67 H 1.266700 0.845986 1.563819 0.041 Uiso 1 1 calc R U
C68 C 1.3355(8) 0.8818(4) 1.4883(3) 0.0304(19) Uani 1 1 d . .
H68 H 1.408923 0.896623 1.505338 0.037 Uiso 1 1 calc R U
C69 C 1.3138(7) 0.8898(4) 1.4296(4) 0.0296(19) Uani 1 1 d . .
H69 H 1.371689 0.910153 1.406927 0.035 Uiso 1 1 calc R U
C70 C 1.2016(7) 0.8668(4) 1.4028(3) 0.0232(17) Uani 1 1 d . .
C71 C 1.0735(7) 0.8519(4) 1.3220(3) 0.0251(19) Uani 1 1 d . .
C72 C 1.0501(7) 0.8556(4) 1.2604(3) 0.0230(17) Uani 1 1 d . .
H72 H 1.109155 0.873280 1.236149 0.028 Uiso 1 1 calc R U
C73 C 0.9960(7) 0.8368(4) 1.1337(3) 0.0231(17) Uani 1 1 d . .
C74 C 1.0199(8) 0.8503(4) 1.0259(3) 0.0315(19) Uani 1 1 d . .
H74A H 1.064957 0.814185 1.029191 0.047 Uiso 1 1 calc R U
H74B H 1.075489 0.879846 1.011199 0.047 Uiso 1 1 calc R U
H74C H 0.949836 0.845644 0.999202 0.047 Uiso 1 1 calc R U
C75 C 0.8697(7) 0.9096(4) 1.0826(4) 0.0284(19) Uani 1 1 d . .
H75A H 0.791947 0.889813 1.073817 0.043 Uiso 1 1 calc R U
H75B H 0.885592 0.938187 1.052654 0.043 Uiso 1 1 calc R U
H75C H 0.863478 0.928423 1.120322 0.043 Uiso 1 1 calc R U
C76 C 1.2249(7) 0.8259(4) 1.1140(4) 0.0316(19) Uani 1 1 d . .
H76A H 1.212920 0.862709 1.094804 0.047 Uiso 1 1 calc R U
H76B H 1.255872 0.798040 1.086083 0.047 Uiso 1 1 calc R U
H76C H 1.284899 0.830154 1.145751 0.047 Uiso 1 1 calc R U
C77 C 1.1116(8) 0.7522(4) 1.1726(4) 0.0301(19) Uani 1 1 d . .
H77A H 1.141312 0.761165 1.211673 0.045 Uiso 1 1 calc R U
H77B H 1.169366 0.725782 1.154053 0.045 Uiso 1 1 calc R U
H77C H 1.029727 0.734442 1.174741 0.045 Uiso 1 1 calc R U
C78 C 0.6312(7) 0.7727(4) 1.2700(3) 0.0264(18) Uani 1 1 d . .
C79 C 0.6073(8) 0.8629(4) 1.3263(4) 0.0305(19) Uani 1 1 d . .
H79A H 0.668826 0.868261 1.357187 0.046 Uiso 1 1 calc R U
H79B H 0.529861 0.881652 1.337093 0.046 Uiso 1 1 calc R U
H79C H 0.638063 0.879460 1.290297 0.046 Uiso 1 1 calc R U
C80 C 0.5132(8) 0.7724(4) 1.3636(4) 0.036(2) Uani 1 1 d . .
H80A H 0.425679 0.782826 1.359918 0.054 Uiso 1 1 calc R U
H80B H 0.544412 0.784123 1.401685 0.054 Uiso 1 1 calc R U
H80C H 0.521972 0.731045 1.359411 0.054 Uiso 1 1 calc R U
C81 C 0.6145(7) 0.6866(4) 1.2079(3) 0.0297(19) Uani 1 1 d . .
H81A H 0.611869 0.700362 1.167888 0.045 Uiso 1 1 calc R U
H81B H 0.566448 0.651290 1.210853 0.045 Uiso 1 1 calc R U
H81C H 0.700424 0.679178 1.219364 0.045 Uiso 1 1 calc R U
C82 C 0.4225(7) 0.7315(5) 1.2482(4) 0.039(2) Uani 1 1 d . .
H82A H 0.392868 0.701685 1.274400 0.058 Uiso 1 1 calc R U
H82B H 0.389292 0.724779 1.209251 0.058 Uiso 1 1 calc R U
H82C H 0.394784 0.768787 1.262108 0.058 Uiso 1 1 calc R U
C91 C 0.3662(7) 0.8049(4) 0.7521(3) 0.0265(17) Uani 1 1 d . .
C92 C 0.4506(7) 0.8362(4) 0.7911(3) 0.0244(17) Uani 1 1 d . .
C93 C 0.5569(7) 0.8630(4) 0.7707(3) 0.0255(18) Uani 1 1 d . .
H93 H 0.608504 0.884056 0.796392 0.031 Uiso 1 1 calc R U
C94 C 0.5879(7) 0.8584(4) 0.7093(3) 0.0241(17) Uani 1 1 d . .
C95 C 0.7178(7) 0.8786(4) 0.6315(3) 0.0263(17) Uani 1 1 d . .
C96 C 0.8284(7) 0.9057(4) 0.6081(4) 0.0310(19) Uani 1 1 d . .
H96 H 0.882759 0.926029 0.633093 0.037 Uiso 1 1 calc R U
C97 C 0.8549(8) 0.9018(4) 0.5486(4) 0.032(2) Uani 1 1 d . .
H97 H 0.926478 0.919674 0.533449 0.038 Uiso 1 1 calc R U
C98 C 0.7726(8) 0.8706(4) 0.5107(4) 0.035(2) Uani 1 1 d . .
H98 H 0.791272 0.867956 0.470753 0.041 Uiso 1 1 calc R U
C99 C 0.6668(7) 0.8444(4) 0.5314(3) 0.0309(19) Uani 1 1 d . .
H99 H 0.613746 0.824230 0.505696 0.037 Uiso 1 1 calc R U
C100 C 0.6372(7) 0.8479(4) 0.5930(3) 0.0264(17) Uani 1 1 d . .
C101 C 0.5067(7) 0.8266(4) 0.6695(3) 0.0284(18) Uani 1 1 d . .
C102 C 0.3942(7) 0.8007(4) 0.6929(3) 0.0272(17) Uani 1 1 d . .
H102 H 0.339377 0.780888 0.667678 0.033 Uiso 1 1 calc R U
C103 C 0.1597(7) 0.7601(4) 0.7493(3) 0.0275(18) Uani 1 1 d . .
C104 C 0.1872(9) 0.6633(4) 0.7936(5) 0.048(3) Uani 1 1 d . .
H10A H 0.272779 0.666783 0.780411 0.072 Uiso 1 1 calc R U
H10B H 0.154629 0.625795 0.782651 0.072 Uiso 1 1 calc R U
H10C H 0.184857 0.667385 0.835788 0.072 Uiso 1 1 calc R U
C105 C -0.0260(8) 0.6992(5) 0.7654(4) 0.045(2) Uani 1 1 d . .
H10D H -0.069303 0.735801 0.763306 0.068 Uiso 1 1 calc R U
H10E H -0.049601 0.679182 0.800858 0.068 Uiso 1 1 calc R U
H10F H -0.048453 0.675934 0.731694 0.068 Uiso 1 1 calc R U
C106 C 0.1175(8) 0.8554(4) 0.7070(4) 0.032(2) Uani 1 1 d . .
H10G H 0.150792 0.868320 0.744293 0.048 Uiso 1 1 calc R U
H10H H 0.036551 0.873054 0.700102 0.048 Uiso 1 1 calc R U
H10I H 0.174156 0.866370 0.676027 0.048 Uiso 1 1 calc R U
C107 C 0.0341(9) 0.7676(5) 0.6586(4) 0.040(2) Uani 1 1 d . .
H10J H 0.050832 0.726662 0.656212 0.061 Uiso 1 1 calc R U
H10K H 0.059801 0.786129 0.622614 0.061 Uiso 1 1 calc R U
H10L H -0.054655 0.773769 0.664263 0.061 Uiso 1 1 calc R U
C108 C 0.4896(7) 0.8459(4) 0.8957(3) 0.0268(18) Uani 1 1 d . .
C109 C 0.3385(8) 0.9109(5) 0.9407(4) 0.039(2) Uani 1 1 d . .
H10M H 0.331178 0.926467 0.901481 0.058 Uiso 1 1 calc R U
H10N H 0.347942 0.942256 0.968453 0.058 Uiso 1 1 calc R U
H10O H 0.263886 0.889095 0.949851 0.058 Uiso 1 1 calc R U
C110 C 0.4863(8) 0.8561(5) 1.0042(4) 0.038(2) Uani 1 1 d . .
H11A H 0.533992 0.820641 1.002500 0.057 Uiso 1 1 calc R U
H11B H 0.412637 0.850210 1.027934 0.057 Uiso 1 1 calc R U
H11C H 0.537427 0.886227 1.021405 0.057 Uiso 1 1 calc R U
C111 C 0.6390(9) 0.7707(5) 0.8648(4) 0.046(2) Uani 1 1 d . .
H11D H 0.562735 0.751696 0.852284 0.070 Uiso 1 1 calc R U
H11E H 0.686442 0.745241 0.890194 0.070 Uiso 1 1 calc R U
H11F H 0.688592 0.780395 0.830873 0.070 Uiso 1 1 calc R U
C112 C 0.7116(7) 0.8518(5) 0.9298(4) 0.042(2) Uani 1 1 d . .
H11G H 0.696523 0.892879 0.931959 0.063 Uiso 1 1 calc R U
H11H H 0.789914 0.844733 0.910040 0.063 Uiso 1 1 calc R U
H11I H 0.715876 0.835949 0.969061 0.063 Uiso 1 1 calc R U
N201 N 1.1960(9) 0.7202(4) 1.3576(4) 0.052(2) Uani 1 1 d . .
N301 N 0.2754(10) 0.6608(5) 0.6329(5) 0.068(3) Uani 1 1 d . .
N401 N -0.2103(10) 0.6466(4) -0.0970(6) 0.074(3) Uani 1 1 d . .
N501 N -0.2634(10) 0.6972(5) 0.6477(6) 0.074(3) Uani 1 1 d . .
C201 C 1.1161(9) 0.6965(4) 1.3342(4) 0.037(2) Uani 1 1 d . .
C202 C 1.0151(9) 0.6639(4) 1.3055(5) 0.045(2) Uani 1 1 d . .
H20D H 1.043627 0.649801 1.268025 0.067 Uiso 1 1 calc R U
H20E H 0.943319 0.688794 1.299667 0.067 Uiso 1 1 calc R U
H20F H 0.991704 0.631590 1.329988 0.067 Uiso 1 1 calc R U
C301 C 0.3457(11) 0.6753(5) 0.5976(6) 0.057(3) Uani 1 1 d . .
C302 C 0.4346(11) 0.6946(5) 0.5535(5) 0.065(3) Uani 1 1 d . .
H30A H 0.481434 0.727268 0.568534 0.097 Uiso 1 1 calc R U
H30B H 0.389624 0.705961 0.518372 0.097 Uiso 1 1 calc R U
H30C H 0.491713 0.663538 0.544406 0.097 Uiso 1 1 calc R U
C401 C -0.1348(11) 0.6703(5) -0.0704(6) 0.057(3) Uani 1 1 d . .
C402 C -0.0388(12) 0.6997(5) -0.0388(5) 0.065(3) Uani 1 1 d . .
H40A H 0.032281 0.674227 -0.033481 0.098 Uiso 1 1 calc R U
H40B H -0.070077 0.711305 -0.000933 0.098 Uiso 1 1 calc R U
H40C H -0.013120 0.733486 -0.060538 0.098 Uiso 1 1 calc R U
C501 C -0.3252(11) 0.6835(6) 0.6884(7) 0.065(4) Uani 1 1 d . .
C502 C -0.4001(12) 0.6651(6) 0.7377(6) 0.070(4) Uani 1 1 d . .
H50D H -0.439864 0.628617 0.728625 0.104 Uiso 1 1 calc R U
H50E H -0.463621 0.693791 0.745614 0.104 Uiso 1 1 calc R U
H50F H -0.346782 0.660580 0.771928 0.104 Uiso 1 1 calc R U

loop_
_atom_site_aniso_label
_atom_site_aniso_U_11
_atom_site_aniso_U_22
_atom_site_aniso_U_33
_atom_site_aniso_U_23
_atom_site_aniso_U_13
_atom_site_aniso_U_12
Ni1 0.0188(5) 0.0414(7) 0.0209(5) 0.0022(5) -0.0012(4) -0.0011(5)
Ni2 0.0195(4) 0.0372(7) 0.0207(5) -0.0011(4) -0.0016(4) -0.0015(5)
Ni3 0.0196(5) 0.0362(7) 0.0216(4) 0.0007(5) -0.0019(4) -0.0012(4)
Ni4 0.0236(5) 0.0413(7) 0.0228(5) 0.0044(5) -0.0006(4) -0.0036(5)
Cl1 0.0361(12) 0.0538(16) 0.0514(14) 0.0229(12) -0.0121(10) -0.0076(11)
Cl2 0.0257(10) 0.0529(15) 0.0333(11) -0.0041(10) -0.0001(8) 0.0100(10)
Cl3 0.0314(10) 0.0471(15) 0.0315(10) 0.0011(10) 0.0004(8) 0.0098(10)
Cl4 0.0345(10) 0.0307(12) 0.0272(9) -0.0026(8) 0.0010(8) -0.0018(9)
Cl5 0.0314(11) 0.0509(16) 0.0332(11) 0.0053(10) 0.0007(9) 0.0131(11)
Cl6 0.0385(11) 0.0291(12) 0.0306(10) -0.0034(9) 0.0041(8) -0.0048(9)
Cl7 0.0339(12) 0.0680(18) 0.0338(11) 0.0018(11) -0.0002(9) 0.0183(12)
Cl8 0.0509(14) 0.0509(16) 0.0474(13) 0.0212(12) -0.0142(11) -0.0053(12)
N1 0.020(3) 0.031(4) 0.018(3) 0.002(3) -0.002(2) -0.004(3)
N2 0.033(4) 0.038(5) 0.030(4) 0.005(3) -0.003(3) -0.008(3)
N3 0.020(3) 0.036(5) 0.027(3) 0.001(3) -0.005(3) 0.002(3)
N4 0.022(3) 0.028(4) 0.022(3) 0.002(3) 0.002(3) -0.001(3)
N5 0.021(3) 0.034(4) 0.019(3) 0.001(3) -0.002(2) 0.000(3)
N6 0.022(3) 0.035(4) 0.024(3) 0.000(3) 0.000(2) 0.001(3)
N7 0.023(3) 0.026(4) 0.029(3) 0.000(3) 0.003(3) 0.000(3)
N8 0.026(3) 0.037(4) 0.020(3) -0.004(3) 0.001(3) -0.005(3)
N31 0.022(3) 0.026(4) 0.022(3) -0.002(3) 0.001(2) 0.002(3)
N32 0.023(3) 0.033(4) 0.023(3) -0.003(3) 0.001(2) -0.005(3)
N33 0.021(3) 0.032(4) 0.031(3) -0.007(3) 0.001(3) -0.005(3)
N34 0.026(3) 0.033(4) 0.020(3) -0.002(3) -0.005(3) 0.001(3)
N35 0.021(3) 0.030(4) 0.022(3) 0.003(3) -0.001(2) -0.001(3)
N36 0.021(3) 0.034(4) 0.031(3) -0.002(3) 0.002(3) 0.002(3)
N37 0.024(3) 0.024(4) 0.030(3) -0.003(3) -0.004(3) -0.001(3)
N38 0.024(3) 0.025(4) 0.027(3) 0.003(3) 0.001(3) 0.004(3)
N61 0.012(3) 0.036(4) 0.023(3) 0.001(3) -0.001(2) 0.001(3)
N62 0.016(3) 0.029(4) 0.023(3) 0.000(3) -0.002(2) 0.000(3)
N63 0.016(3) 0.026(4) 0.029(3) 0.003(3) 0.003(2) -0.002(3)
N64 0.015(3) 0.033(4) 0.023(3) 0.001(3) -0.003(2) -0.005(3)
N65 0.022(3) 0.027(4) 0.028(3) -0.005(3) 0.006(3) 0.000(3)
N66 0.021(3) 0.030(4) 0.024(3) -0.002(3) 0.001(3) 0.000(3)
N67 0.023(3) 0.034(4) 0.022(3) -0.001(3) -0.003(2) -0.003(3)
N68 0.025(3) 0.031(4) 0.026(3) 0.000(3) -0.005(3) 0.001(3)
N91 0.020(3) 0.032(4) 0.024(3) 0.007(3) -0.001(3) 0.001(3)
N92 0.031(4) 0.032(4) 0.039(4) 0.003(3) -0.003(3) -0.008(3)
N93 0.021(3) 0.034(4) 0.032(3) -0.001(3) -0.006(3) -0.006(3)
N94 0.022(3) 0.038(4) 0.021(3) 0.001(3) 0.005(3) -0.001(3)
N95 0.026(3) 0.032(4) 0.027(3) 0.003(3) 0.001(3) -0.003(3)
N96 0.025(3) 0.051(5) 0.028(3) 0.004(3) -0.005(3) 0.001(3)
N97 0.024(3) 0.033(4) 0.023(3) 0.000(3) -0.002(3) 0.000(3)
N98 0.026(3) 0.031(4) 0.026(3) 0.000(3) -0.002(3) -0.005(3)
C1 0.020(3) 0.023(4) 0.023(3) -0.002(3) -0.003(3) 0.001(3)
C2 0.023(4) 0.025(4) 0.020(4) 0.003(3) -0.003(3) 0.001(3)
C3 0.020(4) 0.026(4) 0.023(4) -0.003(3) -0.003(3) 0.004(3)
C4 0.018(3) 0.022(5) 0.022(4) 0.002(3) -0.004(3) -0.003(3)
C5 0.023(4) 0.029(5) 0.023(4) 0.002(3) -0.001(3) 0.002(3)
C6 0.026(4) 0.022(4) 0.034(4) 0.007(3) -0.003(3) -0.001(3)
C7 0.033(4) 0.029(5) 0.034(4) 0.005(4) 0.007(3) 0.002(4)
C8 0.032(4) 0.040(6) 0.024(4) 0.000(4) 0.001(3) 0.003(4)
C9 0.034(4) 0.039(5) 0.022(4) -0.002(4) -0.003(3) -0.004(4)
C10 0.023(4) 0.028(5) 0.031(4) 0.003(4) -0.005(3) -0.005(3)
C11 0.021(4) 0.028(5) 0.023(4) 0.003(3) 0.000(3) -0.003(3)
C12 0.029(4) 0.023(4) 0.025(4) 0.002(3) 0.001(3) -0.003(4)
C13 0.030(4) 0.027(5) 0.019(4) 0.001(3) 0.003(3) -0.005(4)
C14 0.026(4) 0.053(6) 0.045(5) 0.017(5) 0.000(4) -0.016(4)
C15 0.046(5) 0.034(6) 0.052(6) 0.017(5) -0.013(4) -0.009(4)
C16 0.040(5) 0.039(6) 0.032(4) 0.003(4) -0.010(4) -0.003(4)
C17 0.030(4) 0.033(5) 0.037(5) 0.000(4) 0.000(4) 0.000(4)
C18 0.018(3) 0.031(5) 0.024(4) 0.004(3) 0.008(3) -0.004(3)
C19 0.026(4) 0.045(6) 0.021(4) 0.005(4) 0.000(3) -0.001(4)
C20 0.026(4) 0.038(5) 0.029(4) -0.008(4) 0.001(3) -0.001(4)
C21 0.018(4) 0.050(6) 0.038(5) 0.001(4) -0.001(3) 0.000(4)
C22 0.033(4) 0.034(5) 0.034(4) -0.005(4) 0.002(4) 0.006(4)
C31 0.018(3) 0.030(5) 0.026(4) -0.002(4) -0.001(3) -0.002(4)
C32 0.025(4) 0.028(5) 0.018(3) 0.006(3) 0.002(3) 0.000(3)
C33 0.020(4) 0.031(5) 0.026(4) 0.005(3) -0.001(3) -0.002(4)
C34 0.011(3) 0.022(4) 0.029(4) -0.005(3) -0.001(3) -0.001(3)
C35 0.023(4) 0.034(5) 0.026(4) 0.000(4) 0.001(3) 0.001(4)
C36 0.019(4) 0.033(5) 0.032(4) 0.002(4) -0.002(3) -0.002(3)
C37 0.032(4) 0.037(6) 0.030(4) -0.008(4) -0.003(4) 0.004(4)
C38 0.044(5) 0.030(5) 0.023(4) -0.002(3) -0.007(4) 0.003(4)
C39 0.028(4) 0.028(5) 0.028(4) 0.000(4) -0.003(3) 0.004(4)
C40 0.026(4) 0.023(4) 0.024(4) 0.002(3) -0.005(3) 0.005(3)
C41 0.021(3) 0.026(5) 0.021(4) 0.000(3) -0.004(3) 0.003(3)
C42 0.018(3) 0.028(5) 0.025(4) -0.004(4) 0.000(3) -0.002(3)
C43 0.019(4) 0.029(5) 0.021(4) -0.004(3) -0.005(3) 0.000(3)
C44 0.029(4) 0.034(5) 0.038(5) -0.013(4) -0.001(4) -0.001(4)
C45 0.037(5) 0.043(6) 0.028(4) -0.002(4) 0.010(4) -0.008(4)
C46 0.039(5) 0.025(5) 0.030(4) -0.009(4) 0.003(4) -0.006(4)
C47 0.024(4) 0.056(7) 0.039(5) -0.008(5) -0.001(4) -0.011(4)
C48 0.027(4) 0.025(5) 0.019(4) -0.004(3) -0.002(3) -0.007(3)
C49 0.029(4) 0.040(5) 0.023(4) 0.005(4) 0.001(3) -0.001(4)
C50 0.036(5) 0.027(5) 0.035(5) 0.003(4) -0.002(4) 0.003(4)
C51 0.028(4) 0.046(6) 0.043(5) -0.002(4) 0.005(4) -0.003(4)
C52 0.028(4) 0.038(6) 0.038(5) 0.004(4) 0.003(4) 0.001(4)
C61 0.024(4) 0.022(4) 0.022(4) -0.003(3) -0.001(3) 0.005(3)
C62 0.024(4) 0.023(4) 0.021(3) -0.001(3) -0.004(3) 0.001(3)
C63 0.025(4) 0.028(5) 0.024(3) 0.005(3) -0.004(3) 0.002(4)
C64 0.015(3) 0.030(5) 0.027(4) 0.005(3) -0.002(3) 0.000(3)
C65 0.026(4) 0.029(5) 0.026(4) -0.004(3) 0.003(3) -0.002(4)
C66 0.026(4) 0.044(6) 0.024(4) 0.000(4) -0.002(3) -0.004(4)
C67 0.033(4) 0.042(6) 0.027(4) 0.000(4) -0.006(3) -0.002(4)
C68 0.028(4) 0.030(5) 0.033(4) -0.006(4) -0.012(3) 0.000(4)
C69 0.020(4) 0.038(5) 0.031(4) -0.004(4) -0.003(3) 0.002(4)
C70 0.021(4) 0.022(4) 0.026(4) -0.002(3) -0.007(3) 0.002(3)
C71 0.018(4) 0.036(5) 0.022(4) -0.002(4) -0.002(3) 0.004(3)
C72 0.018(4) 0.028(5) 0.023(4) 0.000(3) 0.000(3) -0.003(3)
C73 0.019(3) 0.027(5) 0.023(4) 0.001(3) -0.006(3) -0.004(3)
C74 0.035(4) 0.029(5) 0.031(4) -0.003(4) 0.011(4) -0.001(4)
C75 0.017(4) 0.035(5) 0.033(4) 0.007(4) 0.002(3) 0.002(3)
C76 0.012(3) 0.038(5) 0.044(5) 0.004(4) 0.004(3) -0.001(4)
C77 0.026(4) 0.028(5) 0.036(4) 0.005(4) 0.001(3) 0.002(4)
C78 0.023(4) 0.031(5) 0.025(4) 0.002(3) 0.002(3) -0.003(4)
C79 0.029(4) 0.026(5) 0.037(4) -0.003(4) 0.000(3) 0.004(4)
C80 0.037(5) 0.039(6) 0.032(4) -0.005(4) 0.011(4) -0.013(4)
C81 0.025(4) 0.033(5) 0.031(4) -0.002(4) -0.002(3) -0.001(4)
C82 0.020(4) 0.054(6) 0.043(5) -0.013(5) -0.001(4) -0.009(4)
C91 0.025(4) 0.024(4) 0.031(4) 0.007(4) -0.004(3) -0.002(4)
C92 0.026(4) 0.030(5) 0.017(3) -0.004(3) 0.000(3) 0.001(3)
C93 0.027(4) 0.030(5) 0.019(4) 0.004(3) -0.005(3) -0.009(4)
C94 0.025(4) 0.027(5) 0.021(4) 0.002(3) 0.002(3) 0.004(3)
C95 0.025(4) 0.028(5) 0.026(4) 0.001(3) 0.002(3) 0.006(3)
C96 0.020(4) 0.041(5) 0.033(4) 0.004(4) 0.003(3) -0.003(4)
C97 0.025(4) 0.036(5) 0.035(4) 0.002(4) 0.005(3) 0.001(4)
C98 0.033(4) 0.037(5) 0.033(4) -0.001(4) 0.005(4) 0.002(4)
C99 0.027(4) 0.037(5) 0.029(4) -0.003(4) 0.002(3) -0.002(4)
C100 0.022(4) 0.029(5) 0.028(4) 0.002(3) 0.000(3) 0.002(3)
C101 0.023(4) 0.028(5) 0.034(4) 0.002(4) 0.001(3) 0.004(3)
C102 0.023(4) 0.030(5) 0.029(4) -0.004(4) -0.001(3) -0.001(4)
C103 0.025(4) 0.030(5) 0.027(4) 0.003(4) -0.001(3) 0.002(4)
C104 0.051(6) 0.031(6) 0.061(6) 0.013(5) -0.006(5) -0.009(5)
C105 0.028(5) 0.057(7) 0.050(6) 0.006(5) -0.006(4) -0.020(5)
C106 0.029(4) 0.032(5) 0.035(4) 0.009(4) -0.005(4) 0.002(4)
C107 0.040(5) 0.052(6) 0.029(4) 0.001(4) -0.006(4) -0.009(5)
C108 0.026(4) 0.034(5) 0.021(4) 0.003(3) -0.003(3) -0.002(4)
C109 0.036(5) 0.042(6) 0.038(5) -0.001(4) 0.006(4) -0.001(4)
C110 0.038(5) 0.050(6) 0.026(4) 0.001(4) -0.002(3) -0.006(4)
C111 0.044(5) 0.047(6) 0.049(5) 0.002(5) 0.000(4) 0.019(5)
C112 0.021(4) 0.072(7) 0.034(4) 0.020(5) -0.003(3) -0.008(4)
N201 0.049(5) 0.036(5) 0.070(6) 0.009(4) 0.007(5) 0.010(4)
N301 0.049(6) 0.062(7) 0.092(8) -0.019(6) -0.013(5) -0.007(5)
N401 0.053(6) 0.030(6) 0.140(11) 0.012(6) 0.032(7) 0.016(5)
N501 0.053(6) 0.065(8) 0.105(9) -0.009(7) -0.020(6) -0.001(6)
C201 0.037(5) 0.027(5) 0.046(5) 0.010(4) 0.013(4) 0.005(4)
C202 0.044(5) 0.033(6) 0.057(6) -0.001(5) 0.009(5) 0.003(5)
C301 0.046(6) 0.041(7) 0.084(9) -0.023(6) -0.019(6) 0.001(5)
C302 0.070(8) 0.050(8) 0.075(8) -0.021(6) -0.012(6) 0.006(6)
C401 0.041(6) 0.031(7) 0.098(10) 0.020(6) 0.035(6) 0.013(5)
C402 0.069(8) 0.048(7) 0.079(8) 0.016(6) 0.036(7) 0.012(6)
C501 0.044(7) 0.052(8) 0.098(10) -0.025(7) -0.016(7) -0.002(6)
C502 0.064(7) 0.059(8) 0.086(9) -0.026(7) -0.018(7) 0.000(6)

loop_
_atom_type_symbol
_atom_type_description
_atom_type_scat_dispersion_real
_atom_type_scat_dispersion_imag
_atom_type_scat_source
C C 0.0033 0.0016 'International Tables Vol C Tables 4.2.6.8 and 6.1.1.4'
H H 0.0000 0.0000 'International Tables Vol C Tables 4.2.6.8 and 6.1.1.4'
N N 0.0061 0.0033 'International Tables Vol C Tables 4.2.6.8 and 6.1.1.4'
Cl Cl 0.1484 0.1585 'International Tables Vol C Tables 4.2.6.8 and 6.1.1.4'
Ni Ni 0.3393 1.1124 'International Tables Vol C Tables 4.2.6.8 and 6.1.1.4'

loop_
_geom_angle_atom_site_label_1
_geom_angle_atom_site_label_2
_geom_angle_atom_site_label_3
_geom_angle
N4 Ni1 N1 82.3(2)
N4 Ni1 Cl2 131.1(2)
N1 Ni1 Cl2 103.51(19)
N4 Ni1 Cl1 101.15(19)
N1 Ni1 Cl1 124.7(2)
Cl2 Ni1 Cl1 113.16(10)
N34 Ni2 N31 82.6(3)
N34 Ni2 Cl3 124.3(2)
N31 Ni2 Cl3 100.93(19)
N34 Ni2 Cl4 103.12(19)
N31 Ni2 Cl4 132.7(2)
Cl3 Ni2 Cl4 112.58(9)
N61 Ni3 N64 81.6(2)
N61 Ni3 Cl5 125.6(2)
N64 Ni3 Cl5 101.0(2)
N61 Ni3 Cl6 104.65(19)
N64 Ni3 Cl6 134.4(2)
Cl5 Ni3 Cl6 110.11(9)
N91 Ni4 N94 82.5(3)
N91 Ni4 Cl8 126.2(2)
N94 Ni4 Cl8 104.0(2)
N91 Ni4 Cl7 102.67(19)
N94 Ni4 Cl7 129.7(2)
Cl8 Ni4 Cl7 111.44(11)
C13 N1 C1 123.4(6)
C13 N1 Ni1 117.5(5)
C1 N1 Ni1 114.8(5)
C13 N2 C15 120.7(7)
C13 N2 C14 122.6(8)
C15 N2 C14 115.5(7)
C13 N3 C16 123.0(8)
C13 N3 C17 120.9(7)
C16 N3 C17 116.0(7)
C18 N4 C2 122.6(6)
C18 N4 Ni1 117.9(5)
C2 N4 Ni1 113.7(5)
C18 N5 C19 123.2(7)
C18 N5 C20 119.0(6)
C19 N5 C20 114.5(6)
C18 N6 C22 120.7(6)
C18 N6 C21 123.5(7)
C22 N6 C21 115.7(7)
C4 N7 C5 118.1(7)
C10 N8 C11 116.3(6)
C43 N31 C31 122.5(6)
C43 N31 Ni2 119.3(5)
C31 N31 Ni2 113.4(5)
C43 N32 C45 122.1(7)
C43 N32 C44 121.2(7)
C45 N32 C44 116.7(7)
C43 N33 C47 122.6(7)
C43 N33 C46 122.1(6)
C47 N33 C46 114.3(7)
C48 N34 C32 121.8(6)
C48 N34 Ni2 120.5(5)
C32 N34 Ni2 113.7(5)
C48 N35 C49 122.5(7)
C48 N35 C50 120.5(7)
C49 N35 C50 114.8(6)
C48 N36 C52 121.3(7)
C48 N36 C51 122.7(8)
C52 N36 C51 115.7(7)
C34 N37 C35 116.1(7)
C41 N38 C40 116.9(7)
C73 N61 C61 121.2(6)
C73 N61 Ni3 120.8(5)
C61 N61 Ni3 114.3(5)
C73 N62 C74 123.5(7)
C73 N62 C75 119.6(6)
C74 N62 C75 114.4(6)
C73 N63 C77 122.4(6)
C73 N63 C76 122.8(7)
C77 N63 C76 114.4(6)
C78 N64 C62 123.1(6)
C78 N64 Ni3 118.0(5)
C62 N64 Ni3 115.0(5)
C78 N65 C79 121.2(7)
C78 N65 C80 122.6(7)
C79 N65 C80 116.2(7)
C78 N66 C81 121.8(7)
C78 N66 C82 122.1(7)
C81 N66 C82 115.0(7)
C65 N67 C64 118.6(7)
C71 N68 C70 116.5(7)
C103 N91 C91 122.4(6)
C103 N91 Ni4 118.5(5)
C91 N91 Ni4 114.6(5)
C103 N92 C105 122.1(8)
C103 N92 C104 121.4(7)
C105 N92 C104 116.0(8)
C103 N93 C107 123.3(8)
C103 N93 C106 121.1(7)
C107 N93 C106 115.5(7)
C108 N94 C92 122.2(7)
C108 N94 Ni4 119.3(5)
C92 N94 Ni4 113.5(5)
C108 N95 C109 120.1(7)
C108 N95 C110 122.7(7)
C109 N95 C110 115.4(7)
C108 N96 C111 121.5(7)
C108 N96 C112 122.0(8)
C111 N96 C112 116.5(7)
C95 N97 C94 116.0(7)
C101 N98 C100 115.8(7)
C12 C1 N1 126.9(7)
C12 C1 C2 119.1(7)
N1 C1 C2 113.8(6)
C3 C2 N4 125.7(7)
C3 C2 C1 119.7(6)
N4 C2 C1 114.6(6)
C2 C3 C4 121.9(7)
C2 C3 H3 119.0
C4 C3 H3 119.0
N7 C4 C3 120.6(7)
N7 C4 C11 121.7(7)
C3 C4 C11 117.7(7)
N7 C5 C6 121.2(7)
N7 C5 C10 119.9(7)
C6 C5 C10 118.9(7)
C7 C6 C5 120.7(8)
C7 C6 H6 119.7
C5 C6 H6 119.7
C6 C7 C8 120.4(8)
C6 C7 H7 119.8
C8 C7 H7 119.8
C9 C8 C7 120.5(7)
C9 C8 H8 119.8
C7 C8 H8 119.8
C8 C9 C10 121.1(7)
C8 C9 H9 119.5
C10 C9 H9 119.5
N8 C10 C9 119.3(7)
N8 C10 C5 122.2(7)
C9 C10 C5 118.4(7)
N8 C11 C12 118.3(7)
N8 C11 C4 121.8(7)
C12 C11 C4 119.9(7)
C1 C12 C11 121.7(7)
C1 C12 H12 119.2
C11 C12 H12 119.2
N1 C13 N2 118.4(7)
N1 C13 N3 123.1(7)
N2 C13 N3 118.4(7)
N2 C14 H14A 109.5
N2 C14 H14B 109.5
H14A C14 H14B 109.5
N2 C14 H14C 109.5
H14A C14 H14C 109.5
H14B C14 H14C 109.5
N2 C15 H15A 109.5
N2 C15 H15B 109.5
H15A C15 H15B 109.5
N2 C15 H15C 109.5
H15A C15 H15C 109.5
H15B C15 H15C 109.5
N3 C16 H16A 109.5
N3 C16 H16B 109.5
H16A C16 H16B 109.5
N3 C16 H16C 109.5
H16A C16 H16C 109.5
H16B C16 H16C 109.5
N3 C17 H17A 109.5
N3 C17 H17B 109.5
H17A C17 H17B 109.5
N3 C17 H17C 109.5
H17A C17 H17C 109.5
H17B C17 H17C 109.5
N4 C18 N5 118.5(7)
N4 C18 N6 122.4(7)
N5 C18 N6 119.0(7)
N5 C19 H19A 109.5
N5 C19 H19B 109.5
H19A C19 H19B 109.5
N5 C19 H19C 109.5
H19A C19 H19C 109.5
H19B C19 H19C 109.5
N5 C20 H20A 109.5
N5 C20 H20B 109.5
H20A C20 H20B 109.5
N5 C20 H20C 109.5
H20A C20 H20C 109.5
H20B C20 H20C 109.5
N6 C21 H21A 109.5
N6 C21 H21B 109.5
H21A C21 H21B 109.5
N6 C21 H21C 109.5
H21A C21 H21C 109.5
H21B C21 H21C 109.5
N6 C22 H22A 109.5
N6 C22 H22B 109.5
H22A C22 H22B 109.5
N6 C22 H22C 109.5
H22A C22 H22C 109.5
H22B C22 H22C 109.5
C42 C31 N31 126.3(7)
C42 C31 C32 118.9(6)
N31 C31 C32 114.5(6)
C33 C32 N34 124.4(7)
C33 C32 C31 120.5(7)
N34 C32 C31 115.0(6)
C32 C33 C34 121.5(7)
C32 C33 H33 119.3
C34 C33 H33 119.3
N37 C34 C33 119.8(7)
N37 C34 C41 121.6(7)
C33 C34 C41 118.6(6)
N37 C35 C36 119.5(7)
N37 C35 C40 122.0(7)
C36 C35 C40 118.5(7)
C37 C36 C35 121.5(8)
C37 C36 H36 119.3
C35 C36 H36 119.3
C36 C37 C38 119.4(8)
C36 C37 H37 120.3
C38 C37 H37 120.3
C39 C38 C37 120.6(8)
C39 C38 H38 119.7
C37 C38 H38 119.7
C38 C39 C40 121.6(8)
C38 C39 H39 119.2
C40 C39 H39 119.2
N38 C40 C39 120.0(7)
N38 C40 C35 121.8(7)
C39 C40 C35 118.3(7)
N38 C41 C42 119.8(7)
N38 C41 C34 121.7(6)
C42 C41 C34 118.4(6)
C31 C42 C41 121.8(7)
C31 C42 H42 119.1
C41 C42 H42 119.1
N33 C43 N31 117.6(7)
N33 C43 N32 118.3(7)
N31 C43 N32 124.1(7)
N32 C44 H44A 109.5
N32 C44 H44B 109.5
H44A C44 H44B 109.5
N32 C44 H44C 109.5
H44A C44 H44C 109.5
H44B C44 H44C 109.5
N32 C45 H45A 109.5
N32 C45 H45B 109.5
H45A C45 H45B 109.5
N32 C45 H45C 109.5
H45A C45 H45C 109.5
H45B C45 H45C 109.5
N33 C46 H46A 109.5
N33 C46 H46B 109.5
H46A C46 H46B 109.5
N33 C46 H46C 109.5
H46A C46 H46C 109.5
H46B C46 H46C 109.5
N33 C47 H47A 109.5
N33 C47 H47B 109.5
H47A C47 H47B 109.5
N33 C47 H47C 109.5
H47A C47 H47C 109.5
H47B C47 H47C 109.5
N35 C48 N34 118.9(7)
N35 C48 N36 118.8(7)
N34 C48 N36 122.2(7)
N35 C49 H49A 109.5
N35 C49 H49B 109.5
H49A C49 H49B 109.5
N35 C49 H49C 109.5
H49A C49 H49C 109.5
H49B C49 H49C 109.5
N35 C50 H50A 109.5
N35 C50 H50B 109.5
H50A C50 H50B 109.5
N35 C50 H50C 109.5
H50A C50 H50C 109.5
H50B C50 H50C 109.5
N36 C51 H51A 109.5
N36 C51 H51B 109.5
H51A C51 H51B 109.5
N36 C51 H51C 109.5
H51A C51 H51C 109.5
H51B C51 H51C 109.5
N36 C52 H52A 109.5
N36 C52 H52B 109.5
H52A C52 H52B 109.5
N36 C52 H52C 109.5
H52A C52 H52C 109.5
H52B C52 H52C 109.5
C72 C61 N61 125.2(7)
C72 C61 C62 119.6(6)
N61 C61 C62 115.1(6)
C63 C62 N64 127.0(7)
C63 C62 C61 119.8(7)
N64 C62 C61 113.1(6)
C62 C63 C64 121.5(7)
C62 C63 H63 119.3
C64 C63 H63 119.3
N67 C64 C63 120.5(7)
N67 C64 C71 119.9(6)
C63 C64 C71 119.5(7)
N67 C65 C66 119.7(7)
N67 C65 C70 120.9(7)
C66 C65 C70 119.4(7)
C67 C66 C65 119.9(8)
C67 C66 H66 120.0
C65 C66 H66 120.0
C66 C67 C68 121.0(8)
C66 C67 H67 119.5
C68 C67 H67 119.5
C69 C68 C67 121.3(7)
C69 C68 H68 119.4
C67 C68 H68 119.4
C68 C69 C70 119.9(8)
C68 C69 H69 120.0
C70 C69 H69 120.0
N68 C70 C69 119.7(7)
N68 C70 C65 121.8(7)
C69 C70 C65 118.5(7)
N68 C71 C72 119.1(7)
N68 C71 C64 122.1(7)
C72 C71 C64 118.8(7)
C61 C72 C71 120.7(7)
C61 C72 H72 119.6
C71 C72 H72 119.6
N62 C73 N63 118.9(7)
N62 C73 N61 118.9(7)
N63 C73 N61 122.1(7)
N62 C74 H74A 109.5
N62 C74 H74B 109.5
H74A C74 H74B 109.5
N62 C74 H74C 109.5
H74A C74 H74C 109.5
H74B C74 H74C 109.5
N62 C75 H75A 109.5
N62 C75 H75B 109.5
H75A C75 H75B 109.5
N62 C75 H75C 109.5
H75A C75 H75C 109.5
H75B C75 H75C 109.5
N63 C76 H76A 109.5
N63 C76 H76B 109.5
H76A C76 H76B 109.5
N63 C76 H76C 109.5
H76A C76 H76C 109.5
H76B C76 H76C 109.5
N63 C77 H77A 109.5
N63 C77 H77B 109.5
H77A C77 H77B 109.5
N63 C77 H77C 109.5
H77A C77 H77C 109.5
H77B C77 H77C 109.5
N66 C78 N64 118.8(7)
N66 C78 N65 117.7(7)
N64 C78 N65 123.3(7)
N65 C79 H79A 109.5
N65 C79 H79B 109.5
H79A C79 H79B 109.5
N65 C79 H79C 109.5
H79A C79 H79C 109.5
H79B C79 H79C 109.5
N65 C80 H80A 109.5
N65 C80 H80B 109.5
H80A C80 H80B 109.5
N65 C80 H80C 109.5
H80A C80 H80C 109.5
H80B C80 H80C 109.5
N66 C81 H81A 109.5
N66 C81 H81B 109.5
H81A C81 H81B 109.5
N66 C81 H81C 109.5
H81A C81 H81C 109.5
H81B C81 H81C 109.5
N66 C82 H82A 109.5
N66 C82 H82B 109.5
H82A C82 H82B 109.5
N66 C82 H82C 109.5
H82A C82 H82C 109.5
H82B C82 H82C 109.5
C102 C91 N91 125.3(7)
C102 C91 C92 119.5(7)
N91 C91 C92 115.1(6)
C93 C92 N94 124.2(7)
C93 C92 C91 121.8(7)
N94 C92 C91 113.9(7)
C92 C93 C94 119.2(7)
C92 C93 H93 120.4
C94 C93 H93 120.4
N97 C94 C93 118.8(7)
N97 C94 C101 120.9(7)
C93 C94 C101 120.2(7)
N97 C95 C100 122.6(7)
N97 C95 C96 118.5(7)
C100 C95 C96 118.9(7)
C97 C96 C95 120.4(8)
C97 C96 H96 119.8
C95 C96 H96 119.8
C96 C97 C98 119.7(8)
C96 C97 H97 120.2
C98 C97 H97 120.2
C99 C98 C97 121.5(8)
C99 C98 H98 119.2
C97 C98 H98 119.2
C98 C99 C100 119.8(8)
C98 C99 H99 120.1
C100 C99 H99 120.1
N98 C100 C95 122.1(7)
N98 C100 C99 118.2(7)
C95 C100 C99 119.7(7)
N98 C101 C102 119.2(7)
N98 C101 C94 122.5(7)
C102 C101 C94 118.3(7)
C91 C102 C101 121.0(7)
C91 C102 H102 119.5
C101 C102 H102 119.5
N93 C103 N92 120.4(7)
N93 C103 N91 123.0(8)
N92 C103 N91 116.5(7)
N92 C104 H10A 109.5
N92 C104 H10B 109.5
H10A C104 H10B 109.5
N92 C104 H10C 109.5
H10A C104 H10C 109.5
H10B C104 H10C 109.5
N92 C105 H10D 109.5
N92 C105 H10E 109.5
H10D C105 H10E 109.5
N92 C105 H10F 109.5
H10D C105 H10F 109.5
H10E C105 H10F 109.5
N93 C106 H10G 109.5
N93 C106 H10H 109.5
H10G C106 H10H 109.5
N93 C106 H10I 109.5
H10G C106 H10I 109.5
H10H C106 H10I 109.5
N93 C107 H10J 109.5
N93 C107 H10K 109.5
H10J C107 H10K 109.5
N93 C107 H10L 109.5
H10J C107 H10L 109.5
H10K C107 H10L 109.5
N94 C108 N95 118.3(7)
N94 C108 N96 123.3(7)
N95 C108 N96 118.2(7)
N95 C109 H10M 109.5
N95 C109 H10N 109.5
H10M C109 H10N 109.5
N95 C109 H10O 109.5
H10M C109 H10O 109.5
H10N C109 H10O 109.5
N95 C110 H11A 109.5
N95 C110 H11B 109.5
H11A C110 H11B 109.5
N95 C110 H11C 109.5
H11A C110 H11C 109.5
H11B C110 H11C 109.5
N96 C111 H11D 109.5
N96 C111 H11E 109.5
H11D C111 H11E 109.5
N96 C111 H11F 109.5
H11D C111 H11F 109.5
H11E C111 H11F 109.5
N96 C112 H11G 109.5
N96 C112 H11H 109.5
H11G C112 H11H 109.5
N96 C112 H11I 109.5
H11G C112 H11I 109.5
H11H C112 H11I 109.5
N201 C201 C202 177.7(11)
C201 C202 H20D 109.5
C201 C202 H20E 109.5
H20D C202 H20E 109.5
C201 C202 H20F 109.5
H20D C202 H20F 109.5
H20E C202 H20F 109.5
N301 C301 C302 178.9(13)
C301 C302 H30A 109.5
C301 C302 H30B 109.5
H30A C302 H30B 109.5
C301 C302 H30C 109.5
H30A C302 H30C 109.5
H30B C302 H30C 109.5
N401 C401 C402 178.3(13)
C401 C402 H40A 109.5
C401 C402 H40B 109.5
H40A C402 H40B 109.5
C401 C402 H40C 109.5
H40A C402 H40C 109.5
H40B C402 H40C 109.5
N501 C501 C502 178.4(14)
C501 C502 H50D 109.5
C501 C502 H50E 109.5
H50D C502 H50E 109.5
C501 C502 H50F 109.5
H50D C502 H50F 109.5
H50E C502 H50F 109.5

loop_
_geom_bond_atom_site_label_1
_geom_bond_atom_site_label_2
_geom_bond_distance
Ni1 N4 1.985(6)
Ni1 N1 1.991(6)
Ni1 Cl2 2.229(2)
Ni1 Cl1 2.231(2)
Ni2 N34 1.980(6)
Ni2 N31 1.998(6)
Ni2 Cl3 2.232(2)
Ni2 Cl4 2.240(2)
Ni3 N61 1.978(6)
Ni3 N64 1.988(6)
Ni3 Cl5 2.230(2)
Ni3 Cl6 2.252(2)
Ni4 N91 1.974(6)
Ni4 N94 1.994(7)
Ni4 Cl8 2.224(3)
Ni4 Cl7 2.240(2)
N1 C13 1.336(9)
N1 C1 1.374(9)
N2 C13 1.351(11)
N2 C15 1.453(12)
N2 C14 1.475(10)
N3 C13 1.356(10)
N3 C16 1.443(10)
N3 C17 1.450(12)
N4 C18 1.334(9)
N4 C2 1.399(9)
N5 C18 1.345(10)
N5 C19 1.454(9)
N5 C20 1.468(10)
N6 C18 1.354(10)
N6 C22 1.448(11)
N6 C21 1.459(9)
N7 C4 1.312(10)
N7 C5 1.365(10)
N8 C10 1.343(10)
N8 C11 1.351(10)
N31 C43 1.344(9)
N31 C31 1.396(9)
N32 C43 1.347(9)
N32 C45 1.457(10)
N32 C44 1.464(11)
N33 C43 1.338(10)
N33 C47 1.450(10)
N33 C46 1.460(10)
N34 C48 1.340(9)
N34 C32 1.402(9)
N35 C48 1.342(10)
N35 C49 1.455(9)
N35 C50 1.464(11)
N36 C48 1.347(10)
N36 C52 1.455(12)
N36 C51 1.471(10)
N37 C34 1.336(9)
N37 C35 1.357(10)
N38 C41 1.330(9)
N38 C40 1.340(10)
N61 C73 1.353(9)
N61 C61 1.399(9)
N62 C73 1.344(10)
N62 C74 1.464(9)
N62 C75 1.466(10)
N63 C73 1.347(10)
N63 C77 1.457(11)
N63 C76 1.478(9)
N64 C78 1.348(10)
N64 C62 1.396(9)
N65 C78 1.364(10)
N65 C79 1.445(11)
N65 C80 1.450(10)
N66 C78 1.334(10)
N66 C81 1.452(10)
N66 C82 1.468(10)
N67 C65 1.332(10)
N67 C64 1.351(9)
N68 C71 1.345(10)
N68 C70 1.353(9)
N91 C103 1.363(10)
N91 C91 1.397(10)
N92 C103 1.341(11)
N92 C105 1.451(10)
N92 C104 1.476(12)
N93 C103 1.332(10)
N93 C107 1.446(10)
N93 C106 1.460(11)
N94 C108 1.327(9)
N94 C92 1.426(9)
N95 C108 1.346(10)
N95 C109 1.448(11)
N95 C110 1.467(10)
N96 C108 1.351(10)
N96 C111 1.455(12)
N96 C112 1.475(11)
N97 C95 1.349(10)
N97 C94 1.352(10)
N98 C101 1.334(10)
N98 C100 1.355(10)
C1 C12 1.366(10)
C1 C2 1.475(10)
C2 C3 1.371(10)
C3 C4 1.431(10)
C3 H3 0.9300
C4 C11 1.442(10)
C5 C6 1.408(11)
C5 C10 1.446(10)
C6 C7 1.357(11)
C6 H6 0.9300
C7 C8 1.429(12)
C7 H7 0.9300
C8 C9 1.347(12)
C8 H8 0.9300
C9 C10 1.413(11)
C9 H9 0.9300
C11 C12 1.422(11)
C12 H12 0.9300
C14 H14A 0.9600
C14 H14B 0.9600
C14 H14C 0.9600
C15 H15A 0.9600
C15 H15B 0.9600
C15 H15C 0.9600
C16 H16A 0.9600
C16 H16B 0.9600
C16 H16C 0.9600
C17 H17A 0.9600
C17 H17B 0.9600
C17 H17C 0.9600
C19 H19A 0.9600
C19 H19B 0.9600
C19 H19C 0.9600
C20 H20A 0.9600
C20 H20B 0.9600
C20 H20C 0.9600
C21 H21A 0.9600
C21 H21B 0.9600
C21 H21C 0.9600
C22 H22A 0.9600
C22 H22B 0.9600
C22 H22C 0.9600
C31 C42 1.379(10)
C31 C32 1.453(10)
C32 C33 1.365(10)
C33 C34 1.424(10)
C33 H33 0.9300
C34 C41 1.455(10)
C35 C36 1.426(11)
C35 C40 1.430(11)
C36 C37 1.361(11)
C36 H36 0.9300
C37 C38 1.433(12)
C37 H37 0.9300
C38 C39 1.345(11)
C38 H38 0.9300
C39 C40 1.423(10)
C39 H39 0.9300
C41 C42 1.423(10)
C42 H42 0.9300
C44 H44A 0.9600
C44 H44B 0.9600
C44 H44C 0.9600
C45 H45A 0.9600
C45 H45B 0.9600
C45 H45C 0.9600
C46 H46A 0.9600
C46 H46B 0.9600
C46 H46C 0.9600
C47 H47A 0.9600
C47 H47B 0.9600
C47 H47C 0.9600
C49 H49A 0.9600
C49 H49B 0.9600
C49 H49C 0.9600
C50 H50A 0.9600
C50 H50B 0.9600
C50 H50C 0.9600
C51 H51A 0.9600
C51 H51B 0.9600
C51 H51C 0.9600
C52 H52A 0.9600
C52 H52B 0.9600
C52 H52C 0.9600
C61 C72 1.382(10)
C61 C62 1.451(11)
C62 C63 1.370(10)
C63 C64 1.392(10)
C63 H63 0.9300
C64 C71 1.448(11)
C65 C66 1.419(10)
C65 C70 1.439(11)
C66 C67 1.362(11)
C66 H66 0.9300
C67 C68 1.411(12)
C67 H67 0.9300
C68 C69 1.359(11)
C68 H68 0.9300
C69 C70 1.431(10)
C69 H69 0.9300
C71 C72 1.415(10)
C72 H72 0.9300
C74 H74A 0.9600
C74 H74B 0.9600
C74 H74C 0.9600
C75 H75A 0.9600
C75 H75B 0.9600
C75 H75C 0.9600
C76 H76A 0.9600
C76 H76B 0.9600
C76 H76C 0.9600
C77 H77A 0.9600
C77 H77B 0.9600
C77 H77C 0.9600
C79 H79A 0.9600
C79 H79B 0.9600
C79 H79C 0.9600
C80 H80A 0.9600
C80 H80B 0.9600
C80 H80C 0.9600
C81 H81A 0.9600
C81 H81B 0.9600
C81 H81C 0.9600
C82 H82A 0.9600
C82 H82B 0.9600
C82 H82C 0.9600
C91 C102 1.378(10)
C91 C92 1.443(11)
C92 C93 1.367(11)
C93 C94 1.436(10)
C93 H93 0.9300
C94 C101 1.439(11)
C95 C100 1.405(11)
C95 C96 1.433(11)
C96 C97 1.381(11)
C96 H96 0.9300
C97 C98 1.412(12)
C97 H97 0.9300
C98 C99 1.359(12)
C98 H98 0.9300
C99 C100 1.433(11)
C99 H99 0.9300
C101 C102 1.436(11)
C102 H102 0.9300
C104 H10A 0.9600
C104 H10B 0.9600
C104 H10C 0.9600
C105 H10D 0.9600
C105 H10E 0.9600
C105 H10F 0.9600
C106 H10G 0.9600
C106 H10H 0.9600
C106 H10I 0.9600
C107 H10J 0.9600
C107 H10K 0.9600
C107 H10L 0.9600
C109 H10M 0.9600
C109 H10N 0.9600
C109 H10O 0.9600
C110 H11A 0.9600
C110 H11B 0.9600
C110 H11C 0.9600
C111 H11D 0.9600
C111 H11E 0.9600
C111 H11F 0.9600
C112 H11G 0.9600
C112 H11H 0.9600
C112 H11I 0.9600
N201 C201 1.133(12)
N301 C301 1.146(16)
N401 C401 1.136(16)
N501 C501 1.176(17)
C201 C202 1.456(14)
C202 H20D 0.9600
C202 H20E 0.9600
C202 H20F 0.9600
C301 C302 1.447(18)
C302 H30A 0.9600
C302 H30B 0.9600
C302 H30C 0.9600
C401 C402 1.412(18)
C402 H40A 0.9600
C402 H40B 0.9600
C402 H40C 0.9600
C501 C502 1.440(19)
C502 H50D 0.9600
C502 H50E 0.9600
C502 H50F 0.9600

loop_
_geom_torsion_atom_site_label_1
_geom_torsion_atom_site_label_2
_geom_torsion_atom_site_label_3
_geom_torsion_atom_site_label_4
_geom_torsion
C13 N1 C1 C12 20.4(13)
Ni1 N1 C1 C12 176.3(7)
C13 N1 C1 C2 -165.2(7)
Ni1 N1 C1 C2 -9.2(8)
C18 N4 C2 C3 28.5(13)
Ni1 N4 C2 C3 -178.7(7)
C18 N4 C2 C1 -153.3(8)
Ni1 N4 C2 C1 -0.5(9)
C12 C1 C2 C3 -0.4(12)
N1 C1 C2 C3 -175.3(7)
C12 C1 C2 N4 -178.7(7)
N1 C1 C2 N4 6.3(10)
N4 C2 C3 C4 179.9(8)
C1 C2 C3 C4 1.7(12)
C5 N7 C4 C3 -179.5(7)
C5 N7 C4 C11 -0.6(12)
C2 C3 C4 N7 176.7(8)
C2 C3 C4 C11 -2.2(12)
C4 N7 C5 C6 -178.2(8)
C4 N7 C5 C10 0.5(12)
N7 C5 C6 C7 -179.2(8)
C10 C5 C6 C7 2.1(12)
C5 C6 C7 C8 -1.0(13)
C6 C7 C8 C9 -1.2(13)
C7 C8 C9 C10 2.2(14)
C11 N8 C10 C9 179.3(8)
C11 N8 C10 C5 -0.7(12)
C8 C9 C10 N8 178.9(8)
C8 C9 C10 C5 -1.0(13)
N7 C5 C10 N8 0.2(13)
C6 C5 C10 N8 178.9(8)
N7 C5 C10 C9 -179.8(8)
C6 C5 C10 C9 -1.1(12)
C10 N8 C11 C12 178.1(7)
C10 N8 C11 C4 0.6(12)
N7 C4 C11 N8 0.1(13)
C3 C4 C11 N8 179.0(8)
N7 C4 C11 C12 -177.4(8)
C3 C4 C11 C12 1.5(11)
N1 C1 C12 C11 173.9(8)
C2 C1 C12 C11 -0.3(12)
N8 C11 C12 C1 -177.8(8)
C4 C11 C12 C1 -0.3(12)
C1 N1 C13 N2 -139.8(8)
Ni1 N1 C13 N2 64.8(9)
C1 N1 C13 N3 43.5(12)
Ni1 N1 C13 N3 -111.9(7)
C15 N2 C13 N1 25.1(12)
C14 N2 C13 N1 -141.9(8)
C15 N2 C13 N3 -158.0(8)
C14 N2 C13 N3 34.9(11)
C16 N3 C13 N1 -151.0(8)
C17 N3 C13 N1 24.7(11)
C16 N3 C13 N2 32.3(11)
C17 N3 C13 N2 -152.0(8)
C2 N4 C18 N5 -145.7(8)
Ni1 N4 C18 N5 62.6(9)
C2 N4 C18 N6 37.3(12)
Ni1 N4 C18 N6 -114.4(7)
C19 N5 C18 N4 -143.4(7)
C20 N5 C18 N4 14.9(11)
C19 N5 C18 N6 33.8(11)
C20 N5 C18 N6 -167.9(7)
C22 N6 C18 N4 25.2(12)
C21 N6 C18 N4 -153.1(8)
C22 N6 C18 N5 -151.8(8)
C21 N6 C18 N5 29.9(11)
C43 N31 C31 C42 -22.2(13)
Ni2 N31 C31 C42 -177.5(7)
C43 N31 C31 C32 163.6(7)
Ni2 N31 C31 C32 8.4(9)
C48 N34 C32 C33 -29.0(13)
Ni2 N34 C32 C33 173.4(7)
C48 N34 C32 C31 155.0(8)
Ni2 N34 C32 C31 -2.6(9)
C42 C31 C32 C33 5.4(12)
N31 C31 C32 C33 180.0(7)
C42 C31 C32 N34 -178.5(7)
N31 C31 C32 N34 -3.9(10)
N34 C32 C33 C34 -178.0(8)
C31 C32 C33 C34 -2.2(12)
C35 N37 C34 C33 -179.1(8)
C35 N37 C34 C41 -1.4(11)
C32 C33 C34 N37 176.9(8)
C32 C33 C34 C41 -0.8(12)
C34 N37 C35 C36 178.1(7)
C34 N37 C35 C40 -1.1(12)
N37 C35 C36 C37 -178.5(8)
C40 C35 C36 C37 0.7(13)
C35 C36 C37 C38 -3.0(13)
C36 C37 C38 C39 2.6(13)
C37 C38 C39 C40 0.1(13)
C41 N38 C40 C39 -179.4(7)
C41 N38 C40 C35 -0.2(12)
C38 C39 C40 N38 176.8(8)
C38 C39 C40 C35 -2.4(12)
N37 C35 C40 N38 2.0(13)
C36 C35 C40 N38 -177.2(7)
N37 C35 C40 C39 -178.8(8)
C36 C35 C40 C39 2.0(12)
C40 N38 C41 C42 178.0(7)
C40 N38 C41 C34 -2.2(11)
N37 C34 C41 N38 3.2(12)
C33 C34 C41 N38 -179.1(7)
N37 C34 C41 C42 -177.0(7)
C33 C34 C41 C42 0.7(11)
N31 C31 C42 C41 -179.4(8)
C32 C31 C42 C41 -5.5(12)
N38 C41 C42 C31 -177.6(8)
C34 C41 C42 C31 2.5(12)
C47 N33 C43 N31 146.5(8)
C46 N33 C43 N31 -21.4(11)
C47 N33 C43 N32 -31.4(12)
C46 N33 C43 N32 160.8(7)
C31 N31 C43 N33 150.7(7)
Ni2 N31 C43 N33 -55.5(9)
C31 N31 C43 N32 -31.6(12)
Ni2 N31 C43 N32 122.2(7)
C45 N32 C43 N33 -37.7(11)
C44 N32 C43 N33 143.1(8)
C45 N32 C43 N31 144.6(8)
C44 N32 C43 N31 -34.6(11)
C49 N35 C48 N34 145.2(7)
C50 N35 C48 N34 -16.8(11)
C49 N35 C48 N36 -31.0(11)
C50 N35 C48 N36 167.0(7)
C32 N34 C48 N35 145.0(8)
Ni2 N34 C48 N35 -59.0(9)
C32 N34 C48 N36 -39.0(12)
Ni2 N34 C48 N36 117.1(7)
C52 N36 C48 N35 150.3(8)
C51 N36 C48 N35 -37.2(11)
C52 N36 C48 N34 -25.8(11)
C51 N36 C48 N34 146.8(8)
C73 N61 C61 C72 29.5(12)
Ni3 N61 C61 C72 -172.2(6)
C73 N61 C61 C62 -154.8(7)
Ni3 N61 C61 C62 3.5(9)
C78 N64 C62 C63 17.6(13)
Ni3 N64 C62 C63 175.1(7)
C78 N64 C62 C61 -166.7(7)
Ni3 N64 C62 C61 -9.1(9)
C72 C61 C62 C63 -4.4(12)
N61 C61 C62 C63 179.7(7)
C72 C61 C62 N64 179.6(7)
N61 C61 C62 N64 3.7(10)
N64 C62 C63 C64 178.3(8)
C61 C62 C63 C64 2.8(12)
C65 N67 C64 C63 179.2(8)
C65 N67 C64 C71 0.9(12)
C62 C63 C64 N67 -178.1(8)
C62 C63 C64 C71 0.1(13)
C64 N67 C65 C66 -178.5(8)
C64 N67 C65 C70 1.0(12)
N67 C65 C66 C67 -178.8(8)
C70 C65 C66 C67 1.7(13)
C65 C66 C67 C68 0.4(14)
C66 C67 C68 C69 -1.1(14)
C67 C68 C69 C70 -0.5(13)
C71 N68 C70 C69 -178.6(8)
C71 N68 C70 C65 0.7(12)
C68 C69 C70 N68 -178.2(8)
C68 C69 C70 C65 2.5(12)
N67 C65 C70 N68 -1.9(12)
C66 C65 C70 N68 177.6(8)
N67 C65 C70 C69 177.3(8)
C66 C65 C70 C69 -3.1(12)
C70 N68 C71 C72 -177.5(8)
C70 N68 C71 C64 1.3(12)
N67 C64 C71 N68 -2.2(13)
C63 C64 C71 N68 179.5(8)
N67 C64 C71 C72 176.6(8)
C63 C64 C71 C72 -1.7(12)
N61 C61 C72 C71 178.3(8)
C62 C61 C72 C71 2.8(12)
N68 C71 C72 C61 179.0(8)
C64 C71 C72 C61 0.1(12)
C74 N62 C73 N63 29.5(11)
C75 N62 C73 N63 -169.3(7)
C74 N62 C73 N61 -146.6(8)
C75 N62 C73 N61 14.6(11)
C77 N63 C73 N62 -150.0(7)
C76 N63 C73 N62 37.6(11)
C77 N63 C73 N61 26.0(11)
C76 N63 C73 N61 -146.4(8)
C61 N61 C73 N62 -146.3(7)
Ni3 N61 C73 N62 56.8(10)
C61 N61 C73 N63 37.8(12)
Ni3 N61 C73 N63 -119.2(7)
C81 N66 C78 N64 22.0(11)
C82 N66 C78 N64 -145.2(8)
C81 N66 C78 N65 -161.8(7)
C82 N66 C78 N65 31.0(11)
C62 N64 C78 N66 -148.3(8)
Ni3 N64 C78 N66 54.8(10)
C62 N64 C78 N65 35.7(12)
Ni3 N64 C78 N65 -121.2(7)
C79 N65 C78 N66 -144.6(8)
C80 N65 C78 N66 36.8(11)
C79 N65 C78 N64 31.4(11)
C80 N65 C78 N64 -147.1(8)
C103 N91 C91 C102 -21.5(13)
Ni4 N91 C91 C102 -177.3(7)
C103 N91 C91 C92 162.4(8)
Ni4 N91 C91 C92 6.5(9)
C108 N94 C92 C93 -26.8(13)
Ni4 N94 C92 C93 178.3(7)
C108 N94 C92 C91 155.7(8)
Ni4 N94 C92 C91 0.8(9)
C102 C91 C92 C93 1.3(13)
N91 C91 C92 C93 177.7(8)
C102 C91 C92 N94 178.9(7)
N91 C91 C92 N94 -4.8(10)
N94 C92 C93 C94 -179.4(8)
C91 C92 C93 C94 -2.1(12)
C95 N97 C94 C93 -179.5(7)
C95 N97 C94 C101 0.7(11)
C92 C93 C94 N97 -178.8(8)
C92 C93 C94 C101 1.0(12)
C94 N97 C95 C100 -0.2(12)
C94 N97 C95 C96 179.2(7)
N97 C95 C96 C97 -179.0(8)
C100 C95 C96 C97 0.3(13)
C95 C96 C97 C98 -0.4(13)
C96 C97 C98 C99 0.4(14)
C97 C98 C99 C100 -0.3(14)
C101 N98 C100 C95 -0.9(12)
C101 N98 C100 C99 -179.8(8)
N97 C95 C100 N98 0.3(13)
C96 C95 C100 N98 -179.0(8)
N97 C95 C100 C99 179.1(8)
C96 C95 C100 C99 -0.2(12)
C98 C99 C100 N98 179.1(8)
C98 C99 C100 C95 0.2(13)
C100 N98 C101 C102 179.4(7)
C100 N98 C101 C94 1.5(12)
N97 C94 C101 N98 -1.5(12)
C93 C94 C101 N98 178.8(8)
N97 C94 C101 C102 -179.4(7)
C93 C94 C101 C102 0.9(12)
N91 C91 C102 C101 -175.3(8)
C92 C91 C102 C101 0.6(13)
N98 C101 C102 C91 -179.6(8)
C94 C101 C102 C91 -1.7(12)
C107 N93 C103 N92 -32.9(12)
C106 N93 C103 N92 151.7(8)
C107 N93 C103 N91 151.4(8)
C106 N93 C103 N91 -24.0(12)
C105 N92 C103 N93 -31.9(12)
C104 N92 C103 N93 156.9(8)
C105 N92 C103 N91 144.0(8)
C104 N92 C103 N91 -27.1(12)
C91 N91 C103 N93 -43.6(12)
Ni4 N91 C103 N93 111.3(8)
C91 N91 C103 N92 140.5(8)
Ni4 N91 C103 N92 -64.5(9)
C92 N94 C108 N95 149.8(8)
Ni4 N94 C108 N95 -56.7(10)
C92 N94 C108 N96 -35.6(13)
Ni4 N94 C108 N96 117.9(8)
C109 N95 C108 N94 -21.9(12)
C110 N95 C108 N94 142.2(8)
C109 N95 C108 N96 163.2(8)
C110 N95 C108 N96 -32.6(12)
C111 N96 C108 N94 -27.9(12)
C112 N96 C108 N94 151.6(8)
C111 N96 C108 N95 146.7(8)
C112 N96 C108 N95 -33.8(11)
